data_4505996
loop_
_publ_author_name
'Niu, Dan'
'Yang, Jin'
'Guo, Jiao'
'Kan, Wei-Qiu'
'Song, Shu-Yan'
'Du, Peng'
'Ma, Jian-Fang'

_publ_section_title
;
 Syntheses, Structures, and Photoluminescent Properties of 12 New
 Metal--Organic Frameworks Constructed by a Flexible Dicarboxylate and
 Various N-Donor Ligands
;
_journal_issue 5
_journal_name_full 'Crystal Growth &amp; Design'
_journal_page_first 2397
_journal_paper_doi 10.1021/cg3000526
_journal_volume 12
_journal_year 2012
_chemical_formula_moiety 'C31 H32 Cd N4 O7'
_chemical_formula_sum 'C31 H32 Cd N4 O7'
_chemical_formula_weight 685.01
_chemical_name_systematic
;
 ?
;
_space_group_IT_number 2
_symmetry_cell_setting triclinic
_symmetry_space_group_name_Hall '-P 1'
_symmetry_space_group_name_H-M 'P -1'
_atom_sites_solution_hydrogens geom
_atom_sites_solution_primary direct
_atom_sites_solution_secondary difmap
_audit_creation_method SHELXL-97
_cell_angle_alpha 78.899(5)
_cell_angle_beta 76.087(5)
_cell_angle_gamma 74.571(5)
_cell_formula_units_Z 2
_cell_length_a 9.282(5)
_cell_length_b 13.083(5)
_cell_length_c 13.145(5)
_cell_measurement_reflns_used 3783
_cell_measurement_temperature 293(2)
_cell_measurement_theta_max 29.1304
_cell_measurement_theta_min 3.1254
_cell_volume 1479.4(11)
_computing_cell_refinement CrysAlis
_computing_data_collection 'CrysAlis (Oxford Diffraction, 2006)'
_computing_data_reduction CrysAlis
_computing_structure_refinement 'SHELXL-97 (Sheldrick, 1997)'
_computing_structure_solution 'SHELXS-97 (Sheldrick, 1997)'
_diffrn_ambient_temperature 293(2)
_diffrn_detector_area_resol_mean 10.0
_diffrn_measured_fraction_theta_full 0.997
_diffrn_measured_fraction_theta_max 0.997
_diffrn_measurement_device_type 'Oxford Diffraction Gemini R Ultra'
_diffrn_measurement_method '\w scan'
_diffrn_radiation_monochromator graphite
_diffrn_radiation_source 'fine-focus sealed tube'
_diffrn_radiation_type MoK\a
_diffrn_radiation_wavelength 0.71069
_diffrn_reflns_av_R_equivalents 0.0284
_diffrn_reflns_av_sigmaI/netI 0.0501
_diffrn_reflns_limit_h_max 11
_diffrn_reflns_limit_h_min -11
_diffrn_reflns_limit_k_max 14
_diffrn_reflns_limit_k_min -15
_diffrn_reflns_limit_l_max 14
_diffrn_reflns_limit_l_min -15
_diffrn_reflns_number 9203
_diffrn_reflns_theta_full 25.02
_diffrn_reflns_theta_max 25.02
_diffrn_reflns_theta_min 3.13
_exptl_absorpt_coefficient_mu 0.793
_exptl_absorpt_correction_T_max 0.8837
_exptl_absorpt_correction_T_min 0.8576
_exptl_absorpt_correction_type multi-scan
_exptl_crystal_colour colorless
_exptl_crystal_density_diffrn 1.538
_exptl_crystal_density_method 'not measured'
_exptl_crystal_description block
_exptl_crystal_F_000 700
_exptl_crystal_size_max 0.20
_exptl_crystal_size_mid 0.18
_exptl_crystal_size_min 0.16
_refine_diff_density_max 0.812
_refine_diff_density_min -0.397
_refine_diff_density_rms 0.065
_refine_ls_extinction_method none
_refine_ls_goodness_of_fit_ref 1.049
_refine_ls_hydrogen_treatment mixed
_refine_ls_matrix_type full
_refine_ls_number_parameters 394
_refine_ls_number_reflns 5210
_refine_ls_number_restraints 3
_refine_ls_restrained_S_all 1.049
_refine_ls_R_factor_all 0.0541
_refine_ls_R_factor_gt 0.0412
_refine_ls_shift/su_max 0.045
_refine_ls_shift/su_mean 0.002
_refine_ls_structure_factor_coef Fsqd
_refine_ls_weighting_details 'calc w=1/[\s^2^(Fo^2^)+(0.0337P)^2^+0.5237P] where P=(Fo^2^+2Fc^2^)/3'
_refine_ls_weighting_scheme calc
_refine_ls_wR_factor_gt 0.0812
_refine_ls_wR_factor_ref 0.0882
_reflns_number_gt 4360
_reflns_number_total 5210
_reflns_threshold_expression >2\s(I)
_cod_data_source_file cg3000526_si_002.cif
_cod_data_source_block Compound-6
_cod_original_sg_symbol_Hall -p1
_cod_original_sg_symbol_H-M p-1
_cod_database_code 4505996

loop_
_symmetry_equiv_pos_as_xyz
'x, y, z'
'-x, -y, -z'

loop_
_atom_site_label
_atom_site_type_symbol
_atom_site_fract_x
_atom_site_fract_y
_atom_site_fract_z
_atom_site_U_iso_or_equiv
_atom_site_adp_type
_atom_site_occupancy
_atom_site_symmetry_multiplicity
_atom_site_calc_flag
_atom_site_refinement_flags
Cd1 Cd 0.36181(3) 0.26076(2) -0.27128(2) 0.04375(11) Uani 1 1 d .
C1 C 0.2067(4) 0.4458(3) -0.1877(3) 0.0477(9) Uani 1 1 d .
C2 C 0.1066(4) 0.5430(3) -0.1422(3) 0.0461(9) Uani 1 1 d .
C3 C -0.0280(4) 0.5928(3) -0.1792(3) 0.0510(10) Uani 1 1 d .
H3 H -0.0496 0.5686 -0.2347 0.061 Uiso 1 1 calc R
C4 C -0.1286(4) 0.6777(3) -0.1335(3) 0.0504(10) Uani 1 1 d .
C5 C -0.0958(5) 0.7121(3) -0.0509(3) 0.0543(10) Uani 1 1 d .
H5 H -0.1647 0.7680 -0.0185 0.065 Uiso 1 1 calc R
C6 C 0.0373(5) 0.6649(3) -0.0159(3) 0.0547(10) Uani 1 1 d .
H6 H 0.0592 0.6901 0.0388 0.066 Uiso 1 1 calc R
C7 C 0.1401(5) 0.5794(3) -0.0618(3) 0.0525(10) Uani 1 1 d .
H7 H 0.2305 0.5474 -0.0380 0.063 Uiso 1 1 calc R
C8 C -0.3004(5) 0.6965(4) -0.2500(4) 0.0679(13) Uani 1 1 d .
H8A H -0.3097 0.6228 -0.2306 0.081 Uiso 1 1 calc R
H8B H -0.2205 0.7004 -0.3127 0.081 Uiso 1 1 calc R
C9 C -0.4485(5) 0.7676(3) -0.2719(3) 0.0545(10) Uani 1 1 d .
C10 C -0.4519(4) 0.8531(3) -0.3515(3) 0.0544(10) Uani 1 1 d .
H10 H -0.3611 0.8658 -0.3943 0.065 Uiso 1 1 calc R
C11 C -0.5892(4) 0.9201(3) -0.3685(3) 0.0496(10) Uani 1 1 d .
H11 H -0.5888 0.9787 -0.4213 0.059 Uiso 1 1 calc R
C12 C -0.7266(4) 0.9025(3) -0.3091(3) 0.0427(9) Uani 1 1 d .
C13 C -0.7219(5) 0.8135(3) -0.2328(3) 0.0598(11) Uani 1 1 d .
H13 H -0.8128 0.7974 -0.1937 0.072 Uiso 1 1 calc R
C14 C -0.5859(5) 0.7483(3) -0.2132(4) 0.0677(12) Uani 1 1 d .
H14 H -0.5863 0.6904 -0.1597 0.081 Uiso 1 1 calc R
C15 C -0.8730(4) 0.9701(3) -0.3315(3) 0.0480(9) Uani 1 1 d .
C16 C -0.9845(5) 0.9220(3) -0.3426(4) 0.0737(14) Uani 1 1 d .
H16 H -0.9661 0.8477 -0.3327 0.088 Uiso 1 1 calc R
C17 C -1.1197(6) 0.9808(5) -0.3675(5) 0.102(2) Uani 1 1 d .
H17 H -1.1917 0.9461 -0.3740 0.123 Uiso 1 1 calc R
C18 C -1.1504(6) 1.0904(5) -0.3831(5) 0.1004(19) Uani 1 1 d .
H18 H -1.2420 1.1305 -0.4010 0.120 Uiso 1 1 calc R
C19 C -1.0431(5) 1.1400(4) -0.3718(4) 0.0791(15) Uani 1 1 d .
H19 H -1.0633 1.2144 -0.3820 0.095 Uiso 1 1 calc R
C20 C -0.9058(4) 1.0823(3) -0.3457(3) 0.0505(10) Uani 1 1 d .
C21 C -0.8015(5) 1.1432(3) -0.3254(4) 0.0535(10) Uani 1 1 d .
C22 C 0.5811(4) 0.3182(3) -0.5035(3) 0.0502(10) Uani 1 1 d .
H22 H 0.5511 0.2735 -0.5374 0.060 Uiso 1 1 calc R
C23 C 0.6824(4) 0.3790(3) -0.5494(3) 0.0525(10) Uani 1 1 d .
H23 H 0.7344 0.3839 -0.6194 0.063 Uiso 1 1 calc R
C24 C 0.6005(4) 0.4016(3) -0.3852(3) 0.0459(9) Uani 1 1 d .
H24 H 0.5870 0.4263 -0.3210 0.055 Uiso 1 1 calc R
C25 C 0.7871(4) 0.5097(3) -0.4839(3) 0.0542(10) Uani 1 1 d .
H25A H 0.7540 0.5470 -0.4223 0.065 Uiso 1 1 calc R
H25B H 0.7709 0.5623 -0.5455 0.065 Uiso 1 1 calc R
C26 C 0.9534(4) 0.4587(3) -0.4953(3) 0.0518(10) Uani 1 1 d .
H26A H 0.9876 0.4227 -0.5577 0.062 Uiso 1 1 calc R
H26B H 0.9700 0.4054 -0.4343 0.062 Uiso 1 1 calc R
C27 C 0.6025(5) 0.1636(3) -0.1120(4) 0.0663(12) Uani 1 1 d .
H27 H 0.6046 0.2309 -0.0999 0.080 Uiso 1 1 calc R
C28 C 0.5450(5) 0.0399(3) -0.1657(4) 0.0662(12) Uani 1 1 d .
H28 H 0.4989 0.0037 -0.1983 0.079 Uiso 1 1 calc R
C29 C 0.6514(6) -0.0062(4) -0.1088(5) 0.0912(18) Uani 1 1 d .
H29 H 0.6932 -0.0792 -0.0952 0.109 Uiso 1 1 calc R
C30 C 0.7917(6) 0.0611(5) -0.0005(5) 0.0984(18) Uani 1 1 d .
H30A H 0.7914 0.1315 0.0131 0.118 Uiso 1 1 calc R
H30B H 0.7520 0.0218 0.0663 0.118 Uiso 1 1 calc R
C31 C 0.9472(5) 0.0063(4) -0.0378(4) 0.0678(12) Uani 1 1 d .
H31A H 0.9870 0.0455 -0.1045 0.081 Uiso 1 1 calc R
H31B H 0.9476 -0.0641 -0.0512 0.081 Uiso 1 1 calc R
N1 N 0.5295(3) 0.3326(2) -0.4001(2) 0.0429(7) Uani 1 1 d .
N2 N 0.6933(3) 0.4318(2) -0.4728(2) 0.0437(7) Uani 1 1 d .
N3 N 0.5134(4) 0.1479(2) -0.1691(3) 0.0525(8) Uani 1 1 d .
N4 N 0.6882(4) 0.0739(3) -0.0738(3) 0.0732(11) Uani 1 1 d .
O1 O 0.1562(3) 0.4030(2) -0.2453(2) 0.0613(7) Uani 1 1 d .
O2 O 0.3367(3) 0.4077(2) -0.1676(2) 0.0624(7) Uani 1 1 d .
O3 O -0.2633(3) 0.7320(2) -0.1648(2) 0.0684(8) Uani 1 1 d .
O4 O -0.7409(4) 1.2023(3) -0.3957(3) 0.0921(12) Uani 1 1 d .
O5 O -0.7863(4) 1.1361(3) -0.2334(3) 0.0926(12) Uani 1 1 d .
O1W O 0.5670(5) 0.4429(4) -0.0883(4) 0.1209(16) Uani 1 1 d D
H1A H 0.524(8) 0.422(6) -0.0204(17) 0.181 Uiso 1 1 d D
H1B H 0.499(6) 0.440(6) -0.127(4) 0.181 Uiso 1 1 d D
O2W O 0.1482(5) 0.6301(4) 0.2254(4) 0.1389(18) Uani 1 1 d .

loop_
_atom_site_aniso_label
_atom_site_aniso_U_11
_atom_site_aniso_U_22
_atom_site_aniso_U_33
_atom_site_aniso_U_23
_atom_site_aniso_U_13
_atom_site_aniso_U_12
Cd1 0.03582(17) 0.03697(16) 0.0572(2) 0.00130(12) -0.01144(13) -0.00992(12)
C1 0.040(2) 0.045(2) 0.048(2) 0.0048(18) -0.0026(19) -0.0057(18)
C2 0.042(2) 0.044(2) 0.049(2) -0.0016(18) -0.0060(18) -0.0094(18)
C3 0.049(2) 0.046(2) 0.057(3) -0.0087(19) -0.012(2) -0.0061(19)
C4 0.047(2) 0.043(2) 0.059(3) -0.0061(19) -0.013(2) -0.0040(19)
C5 0.063(3) 0.040(2) 0.055(3) -0.0038(19) -0.014(2) -0.004(2)
C6 0.068(3) 0.048(2) 0.052(2) -0.0003(19) -0.021(2) -0.019(2)
C7 0.052(2) 0.049(2) 0.055(2) 0.0029(19) -0.011(2) -0.016(2)
C8 0.063(3) 0.062(3) 0.084(3) -0.029(2) -0.035(3) 0.007(2)
C9 0.052(3) 0.048(2) 0.066(3) -0.019(2) -0.021(2) 0.000(2)
C10 0.040(2) 0.055(2) 0.073(3) -0.017(2) -0.009(2) -0.015(2)
C11 0.044(2) 0.045(2) 0.061(3) -0.0026(19) -0.0108(19) -0.0151(18)
C12 0.043(2) 0.0380(19) 0.048(2) -0.0090(17) -0.0060(18) -0.0126(17)
C13 0.046(3) 0.050(2) 0.070(3) 0.004(2) -0.001(2) -0.009(2)
C14 0.068(3) 0.050(2) 0.072(3) 0.008(2) -0.013(3) -0.004(2)
C15 0.043(2) 0.046(2) 0.058(2) -0.0072(18) -0.0082(19) -0.0160(18)
C16 0.052(3) 0.052(3) 0.127(4) -0.010(3) -0.031(3) -0.019(2)
C17 0.060(3) 0.084(4) 0.184(7) -0.019(4) -0.050(4) -0.027(3)
C18 0.053(3) 0.084(4) 0.170(6) -0.008(4) -0.050(4) -0.007(3)
C19 0.057(3) 0.050(3) 0.132(5) -0.001(3) -0.039(3) -0.007(2)
C20 0.041(2) 0.046(2) 0.066(3) -0.0024(19) -0.0136(19) -0.0133(18)
C21 0.047(2) 0.039(2) 0.077(3) -0.006(2) -0.017(2) -0.0096(19)
C22 0.048(2) 0.052(2) 0.057(3) -0.0120(19) -0.014(2) -0.0162(19)
C23 0.047(2) 0.066(3) 0.044(2) -0.007(2) -0.0032(19) -0.017(2)
C24 0.038(2) 0.054(2) 0.050(2) -0.0066(18) -0.0105(18) -0.0170(18)
C25 0.042(2) 0.052(2) 0.074(3) 0.003(2) -0.017(2) -0.0237(19)
C26 0.037(2) 0.058(2) 0.064(3) 0.005(2) -0.0144(19) -0.0226(19)
C27 0.067(3) 0.048(2) 0.095(4) -0.015(2) -0.040(3) -0.007(2)
C28 0.080(3) 0.043(2) 0.088(3) -0.006(2) -0.049(3) -0.007(2)
C29 0.114(4) 0.047(3) 0.128(5) -0.016(3) -0.079(4) 0.006(3)
C30 0.089(4) 0.117(5) 0.104(4) -0.030(4) -0.057(4) -0.003(3)
C31 0.059(3) 0.077(3) 0.075(3) -0.005(2) -0.032(2) -0.016(2)
N1 0.0327(16) 0.0446(17) 0.055(2) -0.0059(14) -0.0128(14) -0.0127(14)
N2 0.0328(17) 0.0465(17) 0.054(2) -0.0002(15) -0.0103(15) -0.0163(14)
N3 0.055(2) 0.0420(18) 0.067(2) -0.0020(16) -0.0306(17) -0.0084(15)
N4 0.074(3) 0.062(2) 0.096(3) -0.020(2) -0.053(2) 0.003(2)
O1 0.0501(17) 0.0636(18) 0.071(2) -0.0225(15) -0.0192(15) 0.0003(14)
O2 0.0490(18) 0.0606(18) 0.074(2) -0.0144(15) -0.0160(15) 0.0005(14)
O3 0.0617(19) 0.0586(18) 0.085(2) -0.0272(16) -0.0309(17) 0.0129(15)
O4 0.108(3) 0.103(3) 0.082(2) -0.025(2) 0.015(2) -0.076(2)
O5 0.117(3) 0.099(3) 0.091(3) 0.023(2) -0.054(2) -0.071(2)
O1W 0.080(3) 0.162(4) 0.141(4) -0.081(4) -0.033(3) -0.010(3)
O2W 0.109(3) 0.228(5) 0.110(3) -0.058(3) -0.018(3) -0.069(4)

loop_
_atom_type_symbol
_atom_type_description
_atom_type_scat_dispersion_real
_atom_type_scat_dispersion_imag
_atom_type_scat_source
C C 0.0033 0.0016 'International Tables Vol C Tables 4.2.6.8 and 6.1.1.4'
H H 0.0000 0.0000 'International Tables Vol C Tables 4.2.6.8 and 6.1.1.4'
N N 0.0061 0.0033 'International Tables Vol C Tables 4.2.6.8 and 6.1.1.4'
O O 0.0106 0.0060 'International Tables Vol C Tables 4.2.6.8 and 6.1.1.4'
Cd Cd -0.8075 1.2024 'International Tables Vol C Tables 4.2.6.8 and 6.1.1.4'

loop_
_geom_angle_atom_site_label_1
_geom_angle_atom_site_label_2
_geom_angle_atom_site_label_3
_geom_angle
_geom_angle_site_symmetry_1
_geom_angle_site_symmetry_3
N3 Cd1 N1 102.34(12) . .
N3 Cd1 O1 135.26(11) . .
N1 Cd1 O1 102.83(11) . .
N3 Cd1 O5 87.42(12) . 1_645
N1 Cd1 O5 143.12(12) . 1_645
O1 Cd1 O5 93.93(13) . 1_645
N3 Cd1 O4 122.77(12) . 1_645
N1 Cd1 O4 92.73(11) . 1_645
O1 Cd1 O4 92.20(12) . 1_645
O5 Cd1 O4 53.57(11) 1_645 1_645
N3 Cd1 O2 90.30(11) . .
N1 Cd1 O2 89.01(10) . .
O1 Cd1 O2 53.98(10) . .
O5 Cd1 O2 126.85(13) 1_645 .
O4 Cd1 O2 145.47(12) 1_645 .
N3 Cd1 C21 106.50(12) . 1_645
N1 Cd1 C21 118.27(13) . 1_645
O1 Cd1 C21 93.10(11) . 1_645
O5 Cd1 C21 26.97(12) 1_645 1_645
O4 Cd1 C21 26.60(12) 1_645 1_645
O2 Cd1 C21 142.65(11) . 1_645
N3 Cd1 C1 113.34(12) . .
N1 Cd1 C1 97.22(11) . .
O1 Cd1 C1 26.99(10) . .
O5 Cd1 C1 111.52(13) 1_645 .
O4 Cd1 C1 119.02(13) 1_645 .
O2 Cd1 C1 27.00(10) . .
C21 Cd1 C1 118.20(12) 1_645 .
O2 C1 O1 121.1(3) . .
O2 C1 C2 120.4(4) . .
O1 C1 C2 118.6(4) . .
O2 C1 Cd1 65.1(2) . .
O1 C1 Cd1 55.96(19) . .
C2 C1 Cd1 173.7(3) . .
C7 C2 C3 120.2(4) . .
C7 C2 C1 121.2(4) . .
C3 C2 C1 118.5(3) . .
C4 C3 C2 120.1(4) . .
C4 C3 H3 120.0 . .
C2 C3 H3 120.0 . .
C5 C4 O3 116.4(3) . .
C5 C4 C3 119.3(4) . .
O3 C4 C3 124.2(4) . .
C6 C5 C4 120.7(4) . .
C6 C5 H5 119.6 . .
C4 C5 H5 119.6 . .
C5 C6 C7 120.4(4) . .
C5 C6 H6 119.8 . .
C7 C6 H6 119.8 . .
C2 C7 C6 119.2(4) . .
C2 C7 H7 120.4 . .
C6 C7 H7 120.4 . .
O3 C8 C9 108.1(3) . .
O3 C8 H8A 110.1 . .
C9 C8 H8A 110.1 . .
O3 C8 H8B 110.1 . .
C9 C8 H8B 110.1 . .
H8A C8 H8B 108.4 . .
C10 C9 C14 118.1(4) . .
C10 C9 C8 121.2(4) . .
C14 C9 C8 120.8(4) . .
C9 C10 C11 120.5(4) . .
C9 C10 H10 119.7 . .
C11 C10 H10 119.7 . .
C12 C11 C10 121.7(4) . .
C12 C11 H11 119.1 . .
C10 C11 H11 119.1 . .
C11 C12 C13 117.2(4) . .
C11 C12 C15 121.6(4) . .
C13 C12 C15 121.0(3) . .
C14 C13 C12 121.4(4) . .
C14 C13 H13 119.3 . .
C12 C13 H13 119.3 . .
C13 C14 C9 121.0(4) . .
C13 C14 H14 119.5 . .
C9 C14 H14 119.5 . .
C16 C15 C20 117.3(4) . .
C16 C15 C12 119.4(3) . .
C20 C15 C12 123.3(3) . .
C17 C16 C15 121.9(4) . .
C17 C16 H16 119.0 . .
C15 C16 H16 119.0 . .
C16 C17 C18 120.7(4) . .
C16 C17 H17 119.7 . .
C18 C17 H17 119.7 . .
C17 C18 C19 118.7(5) . .
C17 C18 H18 120.7 . .
C19 C18 H18 120.7 . .
C18 C19 C20 121.8(4) . .
C18 C19 H19 119.1 . .
C20 C19 H19 119.1 . .
C19 C20 C15 119.6(3) . .
C19 C20 C21 118.0(3) . .
C15 C20 C21 122.2(4) . .
O4 C21 O5 120.7(4) . .
O4 C21 C20 121.4(4) . .
O5 C21 C20 117.7(4) . .
O4 C21 Cd1 62.6(2) . 1_465
O5 C21 Cd1 58.2(2) . 1_465
C20 C21 Cd1 173.7(3) . 1_465
C23 C22 N1 109.5(3) . .
C23 C22 H22 125.2 . .
N1 C22 H22 125.2 . .
C22 C23 N2 106.4(3) . .
C22 C23 H23 126.8 . .
N2 C23 H23 126.8 . .
N1 C24 N2 111.8(3) . .
N1 C24 H24 124.1 . .
N2 C24 H24 124.1 . .
N2 C25 C26 112.8(3) . .
N2 C25 H25A 109.0 . .
C26 C25 H25A 109.0 . .
N2 C25 H25B 109.0 . .
C26 C25 H25B 109.0 . .
H25A C25 H25B 107.8 . .
C25 C26 C26 111.4(4) . 2_764
C25 C26 H26A 109.3 . .
C26 C26 H26A 109.3 2_764 .
C25 C26 H26B 109.3 . .
C26 C26 H26B 109.3 2_764 .
H26A C26 H26B 108.0 . .
N4 C27 N3 112.8(4) . .
N4 C27 H27 123.6 . .
N3 C27 H27 123.6 . .
C29 C28 N3 109.8(4) . .
C29 C28 H28 125.1 . .
N3 C28 H28 125.1 . .
C28 C29 N4 107.2(4) . .
C28 C29 H29 126.4 . .
N4 C29 H29 126.4 . .
C31 C30 N4 114.7(4) . .
C31 C30 H30A 108.6 . .
N4 C30 H30A 108.6 . .
C31 C30 H30B 108.6 . .
N4 C30 H30B 108.6 . .
H30A C30 H30B 107.6 . .
C30 C31 C31 114.5(5) . 2_755
C30 C31 H31A 108.6 . .
C31 C31 H31A 108.6 2_755 .
C30 C31 H31B 108.6 . .
C31 C31 H31B 108.6 2_755 .
H31A C31 H31B 107.6 . .
C24 N1 C22 105.3(3) . .
C24 N1 Cd1 123.3(2) . .
C22 N1 Cd1 131.4(2) . .
C24 N2 C23 107.0(3) . .
C24 N2 C25 125.7(3) . .
C23 N2 C25 127.3(3) . .
C27 N3 C28 104.5(3) . .
C27 N3 Cd1 132.2(3) . .
C28 N3 Cd1 122.8(3) . .
C27 N4 C29 105.7(4) . .
C27 N4 C30 127.3(4) . .
C29 N4 C30 126.9(4) . .
C1 O1 Cd1 97.0(2) . .
C1 O2 Cd1 87.9(2) . .
C4 O3 C8 117.2(3) . .
C21 O4 Cd1 90.8(3) . 1_465
C21 O5 Cd1 94.8(3) . 1_465
H1A O1W H1B 104.8(16) . .

loop_
_geom_bond_atom_site_label_1
_geom_bond_atom_site_label_2
_geom_bond_distance
_geom_bond_site_symmetry_2
Cd1 N3 2.237(3) .
Cd1 N1 2.251(3) .
Cd1 O1 2.294(3) .
Cd1 O5 2.312(3) 1_645
Cd1 O4 2.406(3) 1_645
Cd1 O2 2.495(3) .
Cd1 C21 2.711(4) 1_645
Cd1 C1 2.748(4) .
C1 O2 1.249(5) .
C1 O1 1.257(5) .
C1 C2 1.495(5) .
C2 C7 1.368(5) .
C2 C3 1.399(5) .
C3 C4 1.379(5) .
C3 H3 0.9300 .
C4 C5 1.376(5) .
C4 O3 1.378(5) .
C5 C6 1.370(6) .
C5 H5 0.9300 .
C6 C7 1.394(5) .
C6 H6 0.9300 .
C7 H7 0.9300 .
C8 O3 1.435(5) .
C8 C9 1.498(6) .
C8 H8A 0.9700 .
C8 H8B 0.9700 .
C9 C10 1.376(6) .
C9 C14 1.381(6) .
C10 C11 1.381(5) .
C10 H10 0.9300 .
C11 C12 1.378(5) .
C11 H11 0.9300 .
C12 C13 1.381(5) .
C12 C15 1.472(5) .
C13 C14 1.373(6) .
C13 H13 0.9300 .
C14 H14 0.9300 .
C15 C16 1.394(5) .
C15 C20 1.402(5) .
C16 C17 1.364(7) .
C16 H16 0.9300 .
C17 C18 1.371(7) .
C17 H17 0.9300 .
C18 C19 1.374(6) .
C18 H18 0.9300 .
C19 C20 1.382(6) .
C19 H19 0.9300 .
C20 C21 1.502(5) .
C21 O4 1.214(5) .
C21 O5 1.234(5) .
C21 Cd1 2.711(4) 1_465
C22 C23 1.349(5) .
C22 N1 1.360(5) .
C22 H22 0.9300 .
C23 N2 1.362(5) .
C23 H23 0.9300 .
C24 N1 1.318(4) .
C24 N2 1.324(4) .
C24 H24 0.9300 .
C25 N2 1.474(4) .
C25 C26 1.493(5) .
C25 H25A 0.9700 .
C25 H25B 0.9700 .
C26 C26 1.525(6) 2_764
C26 H26A 0.9700 .
C26 H26B 0.9700 .
C27 N4 1.315(5) .
C27 N3 1.319(5) .
C27 H27 0.9300 .
C28 C29 1.329(6) .
C28 N3 1.358(5) .
C28 H28 0.9300 .
C29 N4 1.370(5) .
C29 H29 0.9300 .
C30 C31 1.442(7) .
C30 N4 1.476(6) .
C30 H30A 0.9700 .
C30 H30B 0.9700 .
C31 C31 1.514(8) 2_755
C31 H31A 0.9700 .
C31 H31B 0.9700 .
O4 Cd1 2.406(3) 1_465
O5 Cd1 2.312(3) 1_465
O1W H1A 0.904(10) .
O1W H1B 0.906(10) .

loop_
_geom_hbond_atom_site_label_D
_geom_hbond_atom_site_label_H
_geom_hbond_atom_site_label_A
_geom_hbond_distance_DH
_geom_hbond_distance_HA
_geom_hbond_distance_DA
_geom_hbond_angle_DHA
_geom_hbond_site_symmetry_A
O1W H1A O1W 0.904(10) 2.34(7) 2.850(8) 116(6) 2_665

loop_
_geom_torsion_atom_site_label_1
_geom_torsion_atom_site_label_2
_geom_torsion_atom_site_label_3
_geom_torsion_atom_site_label_4
_geom_torsion
_geom_torsion_site_symmetry_1
_geom_torsion_site_symmetry_4
N3 Cd1 C1 O2 33.5(3) . .
N1 Cd1 C1 O2 -73.3(2) . .
O1 Cd1 C1 O2 -177.5(4) . .
O5 Cd1 C1 O2 130.2(2) 1_645 .
O4 Cd1 C1 O2 -170.5(2) 1_645 .
C21 Cd1 C1 O2 159.1(2) 1_645 .
N3 Cd1 C1 O1 -149.0(2) . .
N1 Cd1 C1 O1 104.2(2) . .
O5 Cd1 C1 O1 -52.3(3) 1_645 .
O4 Cd1 C1 O1 7.0(3) 1_645 .
O2 Cd1 C1 O1 177.5(4) . .
C21 Cd1 C1 O1 -23.4(3) 1_645 .
N3 Cd1 C1 C2 -119(3) . .
N1 Cd1 C1 C2 134(3) . .
O1 Cd1 C1 C2 30(2) . .
O5 Cd1 C1 C2 -22(3) 1_645 .
O4 Cd1 C1 C2 37(3) 1_645 .
O2 Cd1 C1 C2 -152(3) . .
C21 Cd1 C1 C2 7(3) 1_645 .
O2 C1 C2 C7 -13.4(5) . .
O1 C1 C2 C7 165.6(3) . .
Cd1 C1 C2 C7 137(2) . .
O2 C1 C2 C3 170.3(4) . .
O1 C1 C2 C3 -10.6(5) . .
Cd1 C1 C2 C3 -39(3) . .
C7 C2 C3 C4 -1.1(6) . .
C1 C2 C3 C4 175.2(3) . .
C2 C3 C4 C5 -0.5(6) . .
C2 C3 C4 O3 179.7(4) . .
O3 C4 C5 C6 -178.4(4) . .
C3 C4 C5 C6 1.8(6) . .
C4 C5 C6 C7 -1.6(6) . .
C3 C2 C7 C6 1.4(5) . .
C1 C2 C7 C6 -174.8(3) . .
C5 C6 C7 C2 -0.1(6) . .
O3 C8 C9 C10 97.0(5) . .
O3 C8 C9 C14 -83.7(5) . .
C14 C9 C10 C11 2.9(6) . .
C8 C9 C10 C11 -177.8(3) . .
C9 C10 C11 C12 -1.9(6) . .
C10 C11 C12 C13 -1.1(5) . .
C10 C11 C12 C15 -176.2(3) . .
C11 C12 C13 C14 3.1(6) . .
C15 C12 C13 C14 178.3(4) . .
C12 C13 C14 C9 -2.2(7) . .
C10 C9 C14 C13 -0.9(6) . .
C8 C9 C14 C13 179.8(4) . .
C11 C12 C15 C16 129.1(4) . .
C13 C12 C15 C16 -45.9(6) . .
C11 C12 C15 C20 -48.9(5) . .
C13 C12 C15 C20 136.1(4) . .
C20 C15 C16 C17 0.8(7) . .
C12 C15 C16 C17 -177.3(5) . .
C15 C16 C17 C18 0.3(10) . .
C16 C17 C18 C19 -0.8(10) . .
C17 C18 C19 C20 0.2(9) . .
C18 C19 C20 C15 0.9(8) . .
C18 C19 C20 C21 -174.6(5) . .
C16 C15 C20 C19 -1.4(6) . .
C12 C15 C20 C19 176.7(4) . .
C16 C15 C20 C21 173.9(4) . .
C12 C15 C20 C21 -8.1(6) . .
C19 C20 C21 O4 -66.9(6) . .
C15 C20 C21 O4 117.8(5) . .
C19 C20 C21 O5 109.0(5) . .
C15 C20 C21 O5 -66.4(6) . .
C19 C20 C21 Cd1 61(3) . 1_465
C15 C20 C21 Cd1 -114(3) . 1_465
N1 C22 C23 N2 0.0(5) . .
N2 C25 C26 C26 -179.0(4) . 2_764
N3 C28 C29 N4 0.6(6) . .
N4 C30 C31 C31 179.9(5) . 2_755
N2 C24 N1 C22 0.1(4) . .
N2 C24 N1 Cd1 179.8(2) . .
C23 C22 N1 C24 0.0(4) . .
C23 C22 N1 Cd1 -179.7(3) . .
N3 Cd1 N1 C24 -72.2(3) . .
O1 Cd1 N1 C24 70.5(3) . .
O5 Cd1 N1 C24 -174.6(3) 1_645 .
O4 Cd1 N1 C24 163.4(3) 1_645 .
O2 Cd1 N1 C24 17.9(3) . .
C21 Cd1 N1 C24 171.2(3) 1_645 .
C1 Cd1 N1 C24 43.7(3) . .
N3 Cd1 N1 C22 107.5(3) . .
O1 Cd1 N1 C22 -109.8(3) . .
O5 Cd1 N1 C22 5.1(4) 1_645 .
O4 Cd1 N1 C22 -16.9(3) 1_645 .
O2 Cd1 N1 C22 -162.4(3) . .
C21 Cd1 N1 C22 -9.1(4) 1_645 .
C1 Cd1 N1 C22 -136.6(3) . .
N1 C24 N2 C23 -0.1(4) . .
N1 C24 N2 C25 178.7(3) . .
C22 C23 N2 C24 0.1(4) . .
C22 C23 N2 C25 -178.7(3) . .
C26 C25 N2 C24 108.9(4) . .
C26 C25 N2 C23 -72.6(5) . .
N4 C27 N3 C28 0.5(5) . .
N4 C27 N3 Cd1 -171.8(3) . .
C29 C28 N3 C27 -0.7(6) . .
C29 C28 N3 Cd1 172.6(4) . .
N1 Cd1 N3 C27 64.1(4) . .
O1 Cd1 N3 C27 -58.9(4) . .
O5 Cd1 N3 C27 -151.8(4) 1_645 .
O4 Cd1 N3 C27 165.6(4) 1_645 .
O2 Cd1 N3 C27 -25.0(4) . .
C21 Cd1 N3 C27 -171.1(4) 1_645 .
C1 Cd1 N3 C27 -39.5(4) . .
N1 Cd1 N3 C28 -107.1(3) . .
O1 Cd1 N3 C28 130.0(3) . .
O5 Cd1 N3 C28 37.0(3) 1_645 .
O4 Cd1 N3 C28 -5.6(4) 1_645 .
O2 Cd1 N3 C28 163.8(3) . .
C21 Cd1 N3 C28 17.7(4) 1_645 .
C1 Cd1 N3 C28 149.3(3) . .
N3 C27 N4 C29 -0.2(6) . .
N3 C27 N4 C30 -175.0(5) . .
C28 C29 N4 C27 -0.3(6) . .
C28 C29 N4 C30 174.6(5) . .
C31 C30 N4 C27 -124.7(6) . .
C31 C30 N4 C29 61.5(8) . .
O2 C1 O1 Cd1 2.7(4) . .
C2 C1 O1 Cd1 -176.4(3) . .
N3 Cd1 O1 C1 42.2(3) . .
N1 Cd1 O1 C1 -80.6(2) . .
O5 Cd1 O1 C1 132.5(2) 1_645 .
O4 Cd1 O1 C1 -173.9(2) 1_645 .
O2 Cd1 O1 C1 -1.4(2) . .
C21 Cd1 O1 C1 159.5(2) 1_645 .
O1 C1 O2 Cd1 -2.4(4) . .
C2 C1 O2 Cd1 176.6(3) . .
N3 Cd1 O2 C1 -149.6(2) . .
N1 Cd1 O2 C1 108.1(2) . .
O1 Cd1 O2 C1 1.4(2) . .
O5 Cd1 O2 C1 -62.6(3) 1_645 .
O4 Cd1 O2 C1 14.7(3) 1_645 .
C21 Cd1 O2 C1 -31.2(3) 1_645 .
C5 C4 O3 C8 -179.3(4) . .
C3 C4 O3 C8 0.5(6) . .
C9 C8 O3 C4 -178.9(4) . .
O5 C21 O4 Cd1 -1.3(5) . 1_465
C20 C21 O4 Cd1 174.4(3) . 1_465
O4 C21 O5 Cd1 1.3(5) . 1_465
C20 C21 O5 Cd1 -174.5(3) . 1_465
